data_7714348
loop_
_publ_author_name
'Kumar, Krishna'
'Sahani, Raj Kumar'
'Garai, Somenath'
'Bhattacharya, Subrato'

_publ_section_title
;
 Synthesis and Structural Features of Indium(III)
 furan-2-thiocarboxylates: Efficient Catalytic Activity Toward
 Multicomponent Reactions via Knoevenagel Condensation
;
_journal_name_full 'Dalton Transactions'
_journal_paper_doi 10.1039/D3DT02681G
_journal_year 2023
_chemical_formula_sum 'C10 H5 F N2'
_chemical_formula_weight 172.16
_space_group_crystal_system triclinic
_space_group_IT_number 2
_space_group_name_Hall '-P 1'
_space_group_name_H-M_alt 'P -1'
_atom_sites_solution_hydrogens geom
_audit_creation_method SHELXL-2019/2
_audit_update_record
;
2022-10-04 deposited with the CCDC.	2023-10-28 downloaded from the CCDC.
;
_cell_angle_alpha 107.203(2)
_cell_angle_beta 98.978(2)
_cell_angle_gamma 102.864(2)
_cell_formula_units_Z 2
_cell_length_a 6.96810(10)
_cell_length_b 7.37580(10)
_cell_length_c 9.1552(2)
_cell_measurement_reflns_used 5323
_cell_measurement_temperature 293(2)
_cell_measurement_theta_max 68.0620
_cell_measurement_theta_min 5.1980
_cell_volume 425.581(15)
_computing_structure_refinement 'SHELXL-2019/2 (Sheldrick, 2019)'
_diffrn_ambient_temperature 293(2)
_diffrn_measured_fraction_theta_full 0.990
_diffrn_measured_fraction_theta_max 0.988
_diffrn_measurement_device_type 'XtaLAB Synergy, Dualflex, HyPix3000'
_diffrn_measurement_method '\w scans'
_diffrn_radiation_type CuK\a
_diffrn_radiation_wavelength 1.54184
_diffrn_reflns_av_R_equivalents 0.0160
_diffrn_reflns_av_unetI/netI 0.0114
_diffrn_reflns_Laue_measured_fraction_full 0.990
_diffrn_reflns_Laue_measured_fraction_max 0.988
_diffrn_reflns_limit_h_max 8
_diffrn_reflns_limit_h_min -8
_diffrn_reflns_limit_k_max 8
_diffrn_reflns_limit_k_min -8
_diffrn_reflns_limit_l_max 10
_diffrn_reflns_limit_l_min -9
_diffrn_reflns_number 6919
_diffrn_reflns_point_group_measured_fraction_full 0.990
_diffrn_reflns_point_group_measured_fraction_max 0.988
_diffrn_reflns_theta_full 67.684
_diffrn_reflns_theta_max 67.975
_diffrn_reflns_theta_min 6.554
_exptl_absorpt_coefficient_mu 0.821
_exptl_crystal_colour light-yellow
_exptl_crystal_density_diffrn 1.343
_exptl_crystal_description block-shape
_exptl_crystal_F_000 176
_refine_diff_density_max 0.137
_refine_diff_density_min -0.154
_refine_diff_density_rms 0.023
_refine_ls_extinction_coef 0.050(6)
_refine_ls_extinction_expression Fc^*^=kFc[1+0.001xFc^2^\l^3^/sin(2\q)]^-1/4^
_refine_ls_extinction_method 'SHELXL-2019/2 (Sheldrick 2019)'
_refine_ls_goodness_of_fit_ref 1.075
_refine_ls_hydrogen_treatment constr
_refine_ls_matrix_type full
_refine_ls_number_parameters 119
_refine_ls_number_reflns 1526
_refine_ls_number_restraints 0
_refine_ls_restrained_S_all 1.075
_refine_ls_R_factor_all 0.0360
_refine_ls_R_factor_gt 0.0343
_refine_ls_shift/su_max 0.000
_refine_ls_shift/su_mean 0.000
_refine_ls_structure_factor_coef Fsqd
_refine_ls_weighting_details 'w=1/[\s^2^(Fo^2^)+(0.0476P)^2^+0.0480P] where P=(Fo^2^+2Fc^2^)/3'
_refine_ls_weighting_scheme calc
_refine_ls_wR_factor_gt 0.0928
_refine_ls_wR_factor_ref 0.0945
_reflns_Friedel_coverage 0.000
_reflns_number_gt 1416
_reflns_number_total 1526
_reflns_threshold_expression 'I > 2\s(I)'
_cod_data_source_file d3dt02681g2.cif
_cod_data_source_block 2comp-f_auto
_cod_original_cell_volume 425.581(14)
_cod_database_code 7714348
_shelx_shelxl_version_number 2019/2
_shelx_space_group_comment
;
The symmetry employed for this shelxl refinement is uniquely defined
by the following loop, which should always be used as a source of
symmetry information in preference to the above space-group names.
They are only intended as comments.
;

loop_
_space_group_symop_operation_xyz
'x, y, z'
'-x, -y, -z'

loop_
_atom_site_label
_atom_site_type_symbol
_atom_site_fract_x
_atom_site_fract_y
_atom_site_fract_z
_atom_site_U_iso_or_equiv
_atom_site_adp_type
_atom_site_occupancy
_atom_site_site_symmetry_order
_atom_site_calc_flag
_atom_site_refinement_flags_posn
_atom_site_refinement_flags_adp
_atom_site_refinement_flags_occupancy
_atom_site_disorder_assembly
_atom_site_disorder_group
F7 F 0.75137(16) 1.13451(13) 0.93993(9) 0.0958(4) Uani 1 1 d . . . . .
C4 C 0.54591(16) 0.74418(15) 0.48698(12) 0.0455(3) Uani 1 1 d . . . . .
N13 N 0.28003(17) 0.27920(18) -0.05254(12) 0.0733(4) Uani 1 1 d . . . . .
C9 C 0.30493(16) 0.50569(15) 0.22876(12) 0.0455(3) Uani 1 1 d . . . . .
N11 N -0.04033(17) 0.5039(2) 0.29551(15) 0.0826(4) Uani 1 1 d . . . . .
C8 C 0.48832(16) 0.60977(16) 0.32512(12) 0.0467(3) Uani 1 1 d . . . . .
H8 H 0.596855 0.592644 0.280308 0.056 Uiso 1 1 calc R U . . .
C12 C 0.29141(16) 0.38018(17) 0.07173(13) 0.0532(3) Uani 1 1 d . . . . .
C10 C 0.11392(17) 0.50603(17) 0.26799(13) 0.0543(3) Uani 1 1 d . . . . .
C5 C 0.41128(18) 0.78079(18) 0.58303(13) 0.0543(3) Uani 1 1 d . . . . .
H5 H 0.273498 0.716411 0.543691 0.065 Uiso 1 1 calc R U . . .
C3 C 0.75133(18) 0.84064(18) 0.55034(14) 0.0573(3) Uani 1 1 d . . . . .
H3 H 0.842902 0.815852 0.488473 0.069 Uiso 1 1 calc R U . . .
C1 C 0.6841(2) 1.00475(18) 0.79099(14) 0.0644(4) Uani 1 1 d . . . . .
C6 C 0.4813(2) 0.91157(19) 0.73556(15) 0.0642(4) Uani 1 1 d . . . . .
H6 H 0.391971 0.935930 0.799607 0.077 Uiso 1 1 calc R U . . .
C2 C 0.8224(2) 0.97206(19) 0.70261(16) 0.0675(4) Uani 1 1 d . . . . .
H2 H 0.959949 1.036448 0.743959 0.081 Uiso 1 1 calc R U . . .

loop_
_atom_site_aniso_label
_atom_site_aniso_U_11
_atom_site_aniso_U_22
_atom_site_aniso_U_33
_atom_site_aniso_U_23
_atom_site_aniso_U_13
_atom_site_aniso_U_12
F7 0.1191(8) 0.0818(6) 0.0483(5) -0.0131(4) 0.0027(4) 0.0145(5)
C4 0.0486(6) 0.0448(5) 0.0409(6) 0.0125(4) 0.0112(4) 0.0116(4)
N13 0.0678(7) 0.0834(8) 0.0467(6) 0.0006(5) 0.0137(5) 0.0085(6)
C9 0.0465(6) 0.0488(6) 0.0388(5) 0.0113(4) 0.0122(4) 0.0129(4)
N11 0.0505(6) 0.1061(10) 0.0765(8) 0.0099(7) 0.0178(5) 0.0209(6)
C8 0.0463(6) 0.0519(6) 0.0410(6) 0.0128(5) 0.0154(4) 0.0130(4)
C12 0.0475(6) 0.0608(7) 0.0427(6) 0.0106(5) 0.0099(5) 0.0087(5)
C10 0.0460(6) 0.0608(7) 0.0475(6) 0.0086(5) 0.0086(5) 0.0133(5)
C5 0.0530(6) 0.0601(7) 0.0453(6) 0.0099(5) 0.0140(5) 0.0168(5)
C3 0.0515(6) 0.0602(7) 0.0496(7) 0.0105(5) 0.0117(5) 0.0068(5)
C1 0.0845(9) 0.0509(7) 0.0416(6) 0.0020(5) 0.0046(6) 0.0137(6)
C6 0.0765(9) 0.0675(8) 0.0469(7) 0.0086(6) 0.0211(6) 0.0275(6)
C2 0.0617(7) 0.0633(7) 0.0553(7) 0.0075(6) 0.0018(6) 0.0003(6)

loop_
_atom_type_symbol
_atom_type_description
_atom_type_scat_dispersion_real
_atom_type_scat_dispersion_imag
_atom_type_scat_source
C C 0.0181 0.0091 'International Tables Vol C Tables 4.2.6.8 and 6.1.1.4'
H H 0.0000 0.0000 'International Tables Vol C Tables 4.2.6.8 and 6.1.1.4'
F F 0.0727 0.0534 'International Tables Vol C Tables 4.2.6.8 and 6.1.1.4'
N N 0.0311 0.0180 'International Tables Vol C Tables 4.2.6.8 and 6.1.1.4'

loop_
_geom_angle_atom_site_label_1
_geom_angle_atom_site_label_2
_geom_angle_atom_site_label_3
_geom_angle
_geom_angle_site_symmetry_1
_geom_angle_site_symmetry_3
_geom_angle_publ_flag
C3 C4 C5 118.25(10) . . ?
C3 C4 C8 116.80(10) . . ?
C5 C4 C8 124.94(10) . . ?
C8 C9 C10 125.75(10) . . ?
C8 C9 C12 119.50(10) . . ?
C10 C9 C12 114.75(9) . . ?
C9 C8 C4 131.10(10) . . ?
C9 C8 H8 114.4 . . ?
C4 C8 H8 114.4 . . ?
N13 C12 C9 179.41(13) . . ?
N11 C10 C9 178.36(13) . . ?
C6 C5 C4 120.49(11) . . ?
C6 C5 H5 119.8 . . ?
C4 C5 H5 119.8 . . ?
C2 C3 C4 121.59(12) . . ?
C2 C3 H3 119.2 . . ?
C4 C3 H3 119.2 . . ?
F7 C1 C6 118.53(13) . . ?
F7 C1 C2 118.51(13) . . ?
C6 C1 C2 122.96(12) . . ?
C1 C6 C5 118.84(12) . . ?
C1 C6 H6 120.6 . . ?
C5 C6 H6 120.6 . . ?
C1 C2 C3 117.85(12) . . ?
C1 C2 H2 121.1 . . ?
C3 C2 H2 121.1 . . ?

loop_
_geom_bond_atom_site_label_1
_geom_bond_atom_site_label_2
_geom_bond_distance
_geom_bond_site_symmetry_2
_geom_bond_publ_flag
F7 C1 1.3505(13) . ?
C4 C3 1.3909(16) . ?
C4 C5 1.3986(16) . ?
C4 C8 1.4519(14) . ?
N13 C12 1.1400(14) . ?
C9 C8 1.3458(15) . ?
C9 C10 1.4320(15) . ?
C9 C12 1.4368(15) . ?
N11 C10 1.1395(15) . ?
C8 H8 0.9300 . ?
C5 C6 1.3782(16) . ?
C5 H5 0.9300 . ?
C3 C2 1.3783(16) . ?
C3 H3 0.9300 . ?
C1 C6 1.365(2) . ?
C1 C2 1.369(2) . ?
C6 H6 0.9300 . ?
C2 H2 0.9300 . ?

loop_
_geom_torsion_atom_site_label_1
_geom_torsion_atom_site_label_2
_geom_torsion_atom_site_label_3
_geom_torsion_atom_site_label_4
_geom_torsion
_geom_torsion_site_symmetry_1
_geom_torsion_site_symmetry_2
_geom_torsion_site_symmetry_3
_geom_torsion_site_symmetry_4
_geom_torsion_publ_flag
C10 C9 C8 C4 0.3(2) . . . . ?
C12 C9 C8 C4 -179.38(11) . . . . ?
C3 C4 C8 C9 -175.38(11) . . . . ?
C5 C4 C8 C9 5.55(19) . . . . ?
C3 C4 C5 C6 0.98(17) . . . . ?
C8 C4 C5 C6 -179.97(10) . . . . ?
C5 C4 C3 C2 -1.19(18) . . . . ?
C8 C4 C3 C2 179.68(11) . . . . ?
F7 C1 C6 C5 179.21(11) . . . . ?
C2 C1 C6 C5 -1.0(2) . . . . ?
C4 C5 C6 C1 0.08(19) . . . . ?
F7 C1 C2 C3 -179.41(11) . . . . ?
C6 C1 C2 C3 0.8(2) . . . . ?
C4 C3 C2 C1 0.3(2) . . . . ?
